data_1568692
loop_
_publ_author_name
'Jiang, Ningxin'
'Nakritskaia, Daria D.'
'Xie, Jiaze'
'Ramanathan, Arun'
'Varganov, Sergey A.'
'La Pierre, Henry S.'

_publ_section_title
;
 Tuning symmetry and magnetic blocking of an exchange-coupled lanthanide
 ion in isomeric, tetrametallic complexes:
 [LnCl<sub>6</sub>(TiCp<sub>2</sub>)<sub>3</sub>].
;
_journal_issue 16
_journal_name_full 'Chemical science'
_journal_page_first 4302
_journal_page_last 4307
_journal_paper_doi 10.1039/d2sc06263a
_journal_volume 14
_journal_year 2023
_chemical_formula_moiety 'Cl6 Tb1, 3(C10 H10 Ti)'
_chemical_formula_sum 'C30 H30 Cl6 Tb Ti3'
_chemical_formula_weight 905.86
_chemical_name_systematic C30H30Cl6TbCl3
_chemical_properties_physical Air-sensitive
_space_group_crystal_system hexagonal
_space_group_IT_number 176
_space_group_name_Hall '-P 6c'
_space_group_name_H-M_alt 'P 63/m'
_atom_sites_solution_hydrogens geom
_audit_creation_date 2021-04-10
_audit_creation_method
;
Olex2 1.3
(compiled 2020.11.12 svn.r5f609507 for OlexSys, GUI svn.r6272)
;
_audit_update_record
;
2021-06-10 deposited with the CCDC.	2023-03-23 downloaded from the CCDC.
;
_cell_angle_alpha 90
_cell_angle_beta 90
_cell_angle_gamma 120
_cell_formula_units_Z 2
_cell_length_a 12.7237(4)
_cell_length_b 12.7237(4)
_cell_length_c 11.3427(5)
_cell_measurement_reflns_used 9104
_cell_measurement_temperature 100.15
_cell_measurement_theta_max 30.479
_cell_measurement_theta_min 2.575
_cell_volume 1590.28(10)
_computing_cell_refinement 'SAINT V8.40A (?, 2016)'
_computing_data_reduction 'SAINT V8.40A (?, 2016)'
_computing_molecular_graphics 'Olex2 1.3 (Dolomanov et al., 2009)'
_computing_publication_material 'Olex2 1.3 (Dolomanov et al., 2009)'
_computing_structure_refinement 'SHELXL 2017/1 (Sheldrick, 2015)'
_computing_structure_solution 'SHELXT 2014/5 (Sheldrick, 2014)'
_diffrn_ambient_temperature 100.15
_diffrn_detector 'Bruker APEX2 area detector'
_diffrn_detector_area_resol_mean 7.9
_diffrn_detector_type 'CCD area detector'
_diffrn_measured_fraction_theta_full 0.995
_diffrn_measured_fraction_theta_max 0.994
_diffrn_measurement_device 'three-circle diffractometer'
_diffrn_measurement_device_type 'Bruker SMART APEX2 area detector'
_diffrn_measurement_method '\f and \w scans'
_diffrn_radiation_monochromator 'mirror optics'
_diffrn_radiation_probe x-ray
_diffrn_radiation_type MoK\a
_diffrn_radiation_wavelength 0.71073
_diffrn_reflns_av_R_equivalents 0.0496
_diffrn_reflns_av_unetI/netI 0.0226
_diffrn_reflns_Laue_measured_fraction_full 0.995
_diffrn_reflns_Laue_measured_fraction_max 0.994
_diffrn_reflns_limit_h_max 18
_diffrn_reflns_limit_h_min -17
_diffrn_reflns_limit_k_max 18
_diffrn_reflns_limit_k_min -17
_diffrn_reflns_limit_l_max 16
_diffrn_reflns_limit_l_min -16
_diffrn_reflns_number 17260
_diffrn_reflns_point_group_measured_fraction_full 0.995
_diffrn_reflns_point_group_measured_fraction_max 0.994
_diffrn_reflns_theta_full 25.242
_diffrn_reflns_theta_max 30.521
_diffrn_reflns_theta_min 3.202
_diffrn_source 'microfocus sealed X-ray tube'
_diffrn_source_current 1.0
_diffrn_source_power 0.05
_diffrn_source_type 'Incoatec I\ms'
_diffrn_source_voltage 50.0
_diffrn_standards_number 0
_exptl_absorpt_coefficient_mu 3.447
_exptl_absorpt_correction_T_max 0.6372
_exptl_absorpt_correction_T_min 0.3800
_exptl_absorpt_correction_type multi-scan
_exptl_absorpt_process_details
;
SADABS-2016/2 (Bruker,2016/2) was used for absorption correction.
wR2(int) was 0.1324 before and 0.0949 after correction.
The Ratio of minimum to maximum transmission is 0.5964.
The \l/2 correction factor is Not present.
;
_exptl_crystal_colour 'clear greenish green'
_exptl_crystal_colour_lustre clear
_exptl_crystal_colour_modifier greenish
_exptl_crystal_colour_primary green
_exptl_crystal_density_diffrn 1.892
_exptl_crystal_description needle
_exptl_crystal_F_000 886
_exptl_crystal_preparation 'N.A.,Magnetic properties'
_exptl_crystal_recrystallization_method N.A.
_exptl_crystal_size_max 0.566
_exptl_crystal_size_mid 0.192
_exptl_crystal_size_min 0.106
_refine_diff_density_max 1.498
_refine_diff_density_min -0.850
_refine_diff_density_rms 0.138
_refine_ls_extinction_method none
_refine_ls_goodness_of_fit_ref 1.042
_refine_ls_hydrogen_treatment constr
_refine_ls_matrix_type full
_refine_ls_number_parameters 84
_refine_ls_number_reflns 1697
_refine_ls_number_restraints 42
_refine_ls_restrained_S_all 1.170
_refine_ls_R_factor_all 0.0317
_refine_ls_R_factor_gt 0.0311
_refine_ls_shift/su_max 0.001
_refine_ls_shift/su_mean 0.000
_refine_ls_structure_factor_coef Fsqd
_refine_ls_weighting_details 'w=1/[\s^2^(Fo^2^)+(0.0360P)^2^+5.4285P] where P=(Fo^2^+2Fc^2^)/3'
_refine_ls_weighting_scheme calc
_refine_ls_wR_factor_gt 0.0776
_refine_ls_wR_factor_ref 0.0782
_reflns_Friedel_coverage 0.000
_reflns_number_gt 1660
_reflns_number_total 1697
_reflns_threshold_expression 'I > 2\s(I)'
_cod_data_source_file d2sc06263a2.cif
_cod_data_source_block mo_a734_0m_pl
_cod_depositor_comments 'Adding full bibliography for 1568691--1568696.cif.'
_cod_original_cell_volume 1590.28(12)
_cod_database_code 1568692
_shelx_shelxl_version_number 2017/1
_shelx_space_group_comment
;
The symmetry employed for this shelxl refinement is uniquely defined
by the following loop, which should always be used as a source of
symmetry information in preference to the above space-group names.
They are only intended as comments.
;
_shelx_estimated_absorpt_t_max 0.711
_shelx_estimated_absorpt_t_min 0.246
_olex2_refinement_description
;
1. Fixed Uiso
 At 1.2 times of:
  All C(H) groups
2. Uiso/Uaniso restraints and constraints
Uanis(C1A) \\sim Ueq, Uanis(C2A) \\sim Ueq, Uanis(C3A) \\sim Ueq: with sigma of
0.002 and sigma for terminal atoms of 0.004
Uanis(C4A) \\sim Ueq, Uanis(C5A) \\sim Ueq, Uanis(C6A) \\sim Ueq: with sigma of
0.005 and sigma for terminal atoms of 0.01
Uanis(C1A) = Uanis(C1B)
Uanis(C2A) = Uanis(C2B)
Uanis(C3A) = Uanis(C3B)
Uanis(C4A) = Uanis(C4B)
Uanis(C5A) = Uanis(C5B)
Uanis(C6A) = Uanis(C6B)
3. Same fragment restrains
{C1B, C2B, C3B} sigma for 1-2: 0.005, 1-3: 0.01
as in
{C1A, C2A, C3A}
{C4B, C5B, C6B} sigma for 1-2: 0.005, 1-3: 0.01
as in
{C4A, C5A, C6A}
4. Others
 Sof(C1B)=Sof(H1B)=Sof(C2B)=Sof(H2B)=1-FVAR(1)
 Sof(C3B)=Sof(H3B)=0.5*(1-FVAR(2))
 Sof(C3A)=Sof(H3A)=0.5*FVAR(2)
 Sof(C1A)=Sof(H1A)=Sof(C2A)=Sof(H2A)=FVAR(1)
 Sof(C4B)=Sof(H4B)=Sof(C5B)=Sof(H5B)=1-FVAR(2)
 Sof(C6B)=Sof(H6B)=0.5*(1-FVAR(3))
 Sof(C6A)=Sof(H6A)=0.5*FVAR(3)
 Sof(C4A)=Sof(H4A)=Sof(C5A)=Sof(H5A)=FVAR(2)
5.a Ternary CH refined with riding coordinates:
 C2A(H2A), C3A(H3A), C5A(H5A), C6A(H6A), C1B(H1B), C5B(H5B), C6B(H6B)
5.b Aromatic/amide H refined with riding coordinates:
 C1A(H1A), C4A(H4A), C2B(H2B), C3B(H3B), C4B(H4B)
;
_olex2_exptl_crystal_mounting_method N.A.
_olex2_submission_original_sample_id C30H30Cl6TbTi3
_olex2_submission_special_instructions 'No special instructions were received'

loop_
_space_group_symop_operation_xyz
'x, y, z'
'-y, x-y, z'
'-x+y, -x, z'
'-x, -y, z+1/2'
'y, -x+y, z+1/2'
'x-y, x, z+1/2'
'-x, -y, -z'
'y, -x+y, -z'
'x-y, x, -z'
'x, y, -z-1/2'
'-y, x-y, -z-1/2'
'-x+y, -x, -z-1/2'

loop_
_atom_site_label
_atom_site_type_symbol
_atom_site_fract_x
_atom_site_fract_y
_atom_site_fract_z
_atom_site_U_iso_or_equiv
_atom_site_adp_type
_atom_site_occupancy
_atom_site_site_symmetry_order
_atom_site_calc_flag
_atom_site_refinement_flags_posn
_atom_site_refinement_flags_adp
_atom_site_refinement_flags_occupancy
_atom_site_disorder_assembly
_atom_site_disorder_group
Tb1 Tb 0.333333 0.666667 0.750000 0.01435(9) Uani 1 6 d S T P . .
Cl1 Cl 0.28524(6) 0.48296(6) 0.60494(6) 0.02101(14) Uani 1 1 d . . . . .
Ti1 Ti 0.35084(6) 0.37092(6) 0.750000 0.01814(15) Uani 1 2 d S T P . .
C1A C 0.5458(5) 0.5342(5) 0.6902(6) 0.0312(9) Uani 0.613(6) 1 d D U P A 1
H1A H 0.553591 0.598166 0.641013 0.037 Uiso 0.613(6) 1 calc R U P A 1
C2A C 0.5321(4) 0.4215(5) 0.6511(4) 0.0265(8) Uani 0.613(6) 1 d D U P A 1
H2A H 0.539782 0.399563 0.568090 0.032 Uiso 0.613(6) 1 calc R U P A 1
C3A C 0.5268(6) 0.3582(6) 0.750000 0.0222(10) Uani 0.613(6) 2 d DS TU P A 1
H3A H 0.528330 0.280334 0.750001 0.027 Uiso 0.613(6) 2 calc R U P A 1
C4A C 0.2800(3) 0.1675(3) 0.6869(4) 0.0287(8) Uani 0.885(9) 1 d D U P A 1
H4A H 0.328506 0.148494 0.637531 0.034 Uiso 0.885(9) 1 calc R U P A 1
C5A C 0.1955(4) 0.2007(3) 0.6491(5) 0.0448(12) Uani 0.885(9) 1 d D U P A 1
H5A H 0.168777 0.199600 0.565923 0.054 Uiso 0.885(9) 1 calc R U P A 1
C6A C 0.1457(6) 0.2223(6) 0.750000 0.0439(16) Uani 0.885(9) 2 d DS TU P A 1
H6A H 0.076717 0.238929 0.750001 0.053 Uiso 0.885(9) 2 calc R U P A 1
C1B C 0.5336(8) 0.3839(7) 0.6905(9) 0.0312(9) Uani 0.387(6) 1 d D . P A 2
H1B H 0.541080 0.324060 0.639275 0.037 Uiso 0.387(6) 1 calc R U P A 2
C2B C 0.5425(7) 0.4949(7) 0.6515(5) 0.0265(8) Uani 0.387(6) 1 d D . P A 2
H2B H 0.547324 0.521044 0.572214 0.032 Uiso 0.387(6) 1 calc R U P A 2
C3B C 0.5426(9) 0.5554(8) 0.750000 0.0222(10) Uani 0.387(6) 2 d DS T P A 2
H3B H 0.542789 0.630151 0.750001 0.027 Uiso 0.387(6) 2 calc R U P A 2
C4B C 0.150(3) 0.221(2) 0.694(3) 0.0287(8) Uani 0.115(9) 1 d D . P A 2
H4B H 0.102756 0.242251 0.645317 0.034 Uiso 0.115(9) 1 calc R U P A 2
C5B C 0.232(3) 0.185(3) 0.6518(14) 0.0448(12) Uani 0.115(9) 1 d D . P A 2
H5B H 0.241280 0.167211 0.567972 0.054 Uiso 0.115(9) 1 calc R U P A 2
C6B C 0.288(4) 0.169(5) 0.750000 0.0439(16) Uani 0.115(9) 2 d DS T P A 2
H6B H 0.341770 0.131651 0.750001 0.053 Uiso 0.115(9) 2 calc R U P A 2

loop_
_atom_site_aniso_label
_atom_site_aniso_U_11
_atom_site_aniso_U_22
_atom_site_aniso_U_33
_atom_site_aniso_U_23
_atom_site_aniso_U_13
_atom_site_aniso_U_12
Tb1 0.01128(11) 0.01128(11) 0.02050(15) 0.000 0.000 0.00564(5)
Cl1 0.0195(3) 0.0205(3) 0.0281(3) -0.0074(2) -0.0077(2) 0.0137(2)
Ti1 0.0096(3) 0.0103(3) 0.0349(4) 0.000 0.000 0.0053(2)
C1A 0.0221(14) 0.0287(16) 0.0422(19) 0.0041(14) -0.0041(13) 0.0124(12)
C2A 0.0155(12) 0.0383(17) 0.0141(12) -0.0012(14) 0.0031(10) 0.0046(13)
C3A 0.0174(16) 0.0177(16) 0.038(2) 0.000 0.000 0.0140(13)
C4A 0.0311(16) 0.0107(12) 0.042(2) -0.0050(13) -0.0048(15) 0.0089(11)
C5A 0.041(2) 0.0147(14) 0.074(3) -0.0087(16) -0.031(2) 0.0103(14)
C6A 0.021(2) 0.029(2) 0.079(4) 0.000 0.000 0.0098(18)
C1B 0.0221(14) 0.0287(16) 0.0422(19) 0.0041(14) -0.0041(13) 0.0124(12)
C2B 0.0155(12) 0.0383(17) 0.0141(12) -0.0012(14) 0.0031(10) 0.0046(13)
C3B 0.0174(16) 0.0177(16) 0.038(2) 0.000 0.000 0.0140(13)
C4B 0.0311(16) 0.0107(12) 0.042(2) -0.0050(13) -0.0048(15) 0.0089(11)
C5B 0.041(2) 0.0147(14) 0.074(3) -0.0087(16) -0.031(2) 0.0103(14)
C6B 0.021(2) 0.029(2) 0.079(4) 0.000 0.000 0.0098(18)

loop_
_atom_type_symbol
_atom_type_description
_atom_type_scat_dispersion_real
_atom_type_scat_dispersion_imag
_atom_type_scat_source
C C 0.0033 0.0016 'International Tables Vol C Tables 4.2.6.8 and 6.1.1.4'
H H 0.0000 0.0000 'International Tables Vol C Tables 4.2.6.8 and 6.1.1.4'
Cl Cl 0.1484 0.1585 'International Tables Vol C Tables 4.2.6.8 and 6.1.1.4'
Tb Tb -0.1723 4.1537 'International Tables Vol C Tables 4.2.6.8 and 6.1.1.4'
Ti Ti 0.2776 0.4457 'International Tables Vol C Tables 4.2.6.8 and 6.1.1.4'

loop_
_geom_angle_atom_site_label_1
_geom_angle_atom_site_label_2
_geom_angle_atom_site_label_3
_geom_angle
_geom_angle_site_symmetry_1
_geom_angle_site_symmetry_3
_geom_angle_publ_flag
Cl1 Tb1 Cl1 76.17(3) 3_565 12_567 ?
Cl1 Tb1 Cl1 85.94(2) 11_667 10_557 ?
Cl1 Tb1 Cl1 85.94(2) 2_665 . ?
Cl1 Tb1 Cl1 133.650(10) 3_565 11_667 ?
Cl1 Tb1 Cl1 85.94(2) 3_565 . ?
Cl1 Tb1 Cl1 85.94(2) 12_567 11_667 ?
Cl1 Tb1 Cl1 85.94(2) 12_567 10_557 ?
Cl1 Tb1 Cl1 85.94(2) 3_565 2_665 ?
Cl1 Tb1 Cl1 133.650(10) 2_665 10_557 ?
Cl1 Tb1 Cl1 133.650(10) 12_567 2_665 ?
Cl1 Tb1 Cl1 133.650(10) 12_567 . ?
Cl1 Tb1 Cl1 76.17(3) 11_667 2_665 ?
Cl1 Tb1 Cl1 76.17(3) 10_557 . ?
Cl1 Tb1 Cl1 133.650(10) 3_565 10_557 ?
Cl1 Tb1 Cl1 133.650(10) 11_667 . ?
Ti1 Cl1 Tb1 95.46(2) . . ?
C2A Ti1 C2A 57.1(2) 10_557 . ?
C2A Ti1 C5A 137.47(18) . 10_557 ?
C2A Ti1 C5A 106.00(18) 10_557 10_557 ?
C2A Ti1 C5A 137.47(18) 10_557 . ?
C2A Ti1 C5A 105.99(18) . . ?
C2A Ti1 C5B 95.8(7) 10_557 10_557 ?
C2A Ti1 C5B 123.6(6) . 10_557 ?
C3A Ti1 C2A 33.93(14) . 10_557 ?
C3A Ti1 C2A 33.93(14) . . ?
C3A Ti1 C5A 109.16(19) . 10_557 ?
C3A Ti1 C5A 109.17(19) . . ?
C3A Ti1 C6A 132.0(2) . . ?
C3A Ti1 C1B 18.1(2) . 10_557 ?
C3A Ti1 C5B 95.1(7) . 10_557 ?
C5A Ti1 C5A 57.7(3) 10_557 . ?
C6A Ti1 C2A 140.29(16) . . ?
C6A Ti1 C2A 140.29(16) . 10_557 ?
C6A Ti1 C5A 34.61(17) . 10_557 ?
C6A Ti1 C5A 34.61(17) . . ?
C6A Ti1 C1B 136.4(2) . 10_557 ?
C6A Ti1 C5B 44.7(7) . 10_557 ?
C1B Ti1 C1B 33.4(5) 10_557 . ?
C1B Ti1 C4B 127.3(7) . . ?
C1B Ti1 C4B 139.4(7) 10_557 . ?
C1B Ti1 C5B 93.1(7) 10_557 10_557 ?
C1B Ti1 C5B 109.0(7) . 10_557 ?
C1B Ti1 C5B 109.0(7) 10_557 . ?
C1B Ti1 C5B 93.1(7) . . ?
C5B Ti1 C4B 55.3(11) 10_557 . ?
C5B Ti1 C4B 34.5(3) . . ?
C5B Ti1 C5B 56.5(10) . 10_557 ?
C6B Ti1 C1B 81.6(9) . . ?
C6B Ti1 C4B 57.9(7) . . ?
C6B Ti1 C5B 35.1(4) . . ?
C6B Ti1 C5B 35.1(4) . 10_557 ?
Ti1 C1A H1A 121.8 . . ?
C1A C1A Ti1 73.60(15) 10_557 . ?
C1A C1A H1A 125.9 10_557 . ?
C1A C1A C2A 108.1(3) 10_557 . ?
C2A C1A Ti1 70.4(3) . . ?
C2A C1A H1A 125.9 . . ?
Ti1 C2A H2A 126.4 . . ?
C1A C2A Ti1 74.7(3) . . ?
C1A C2A H2A 126.4 . . ?
C3A C2A Ti1 72.1(3) . . ?
C3A C2A C1A 106.5(4) . . ?
C3A C2A H2A 126.4 . . ?
Ti1 C3A H3A 124.4 . . ?
C2A C3A Ti1 74.0(3) 10_557 . ?
C2A C3A Ti1 74.0(3) . . ?
C2A C3A C2A 110.8(6) . 10_557 ?
C2A C3A H3A 124.4 . . ?
C2A C3A H3A 124.4 10_557 . ?
Ti1 C4A H4A 120.8 . . ?
C4A C4A Ti1 72.54(10) 10_557 . ?
C4A C4A H4A 126.1 10_557 . ?
C5A C4A Ti1 72.3(2) . . ?
C5A C4A C4A 107.8(3) . 10_557 ?
C5A C4A H4A 126.1 . . ?
Ti1 C5A H5A 126.1 . . ?
C4A C5A Ti1 73.3(2) . . ?
C4A C5A H5A 126.1 . . ?
C6A C5A Ti1 71.2(3) . . ?
C6A C5A C4A 107.4(4) . . ?
C6A C5A H5A 126.1 . . ?
Ti1 C6A H6A 124.9 . . ?
C5A C6A Ti1 74.1(3) . . ?
C5A C6A Ti1 74.1(3) 10_557 . ?
C5A C6A C5A 109.6(6) 10_557 . ?
C5A C6A H6A 124.9 10_557 . ?
C5A C6A H6A 124.9 . . ?
Ti1 C1B H1B 125.6 . . ?
C1B C1B Ti1 73.3(2) 10_557 . ?
C1B C1B H1B 125.6 10_557 . ?
C1B C1B C2B 108.1(4) 10_557 . ?
C2B C1B Ti1 75.2(4) . . ?
C2B C1B H1B 125.6 . . ?
Ti1 C2B H2B 122.3 . . ?
C1B C2B Ti1 69.9(4) . . ?
C1B C2B H2B 126.8 . . ?
C3B C2B Ti1 72.8(5) . . ?
C3B C2B C1B 106.4(6) . . ?
C3B C2B H2B 126.8 . . ?
Ti1 C3B H3B 118.2 . . ?
C2B C3B Ti1 74.5(5) . . ?
C2B C3B Ti1 74.5(5) 10_557 . ?
C2B C3B C2B 110.9(8) 10_557 . ?
C2B C3B H3B 124.5 . . ?
C2B C3B H3B 124.5 10_557 . ?
Ti1 C4B H4B 120.5 . . ?
C4B C4B Ti1 74.4(8) 10_557 . ?
C4B C4B H4B 125.1 10_557 . ?
C4B C4B C5B 109.7(10) 10_557 . ?
C5B C4B Ti1 71.6(16) . . ?
C5B C4B H4B 125.1 . . ?
Ti1 C5B H5B 126.1 . . ?
C4B C5B Ti1 74.0(16) . . ?
C4B C5B H5B 126.1 . . ?
C6B C5B Ti1 70(2) . . ?
C6B C5B C4B 107.5(9) . . ?
C6B C5B H5B 126.1 . . ?
Ti1 C6B H6B 126.4 . . ?
C5B C6B Ti1 75(2) 10_557 . ?
C5B C6B Ti1 75(2) . . ?
C5B C6B C5B 105(2) 10_557 . ?
C5B C6B H6B 126.4 . . ?
C5B C6B H6B 126.4 10_557 . ?

loop_
_geom_bond_atom_site_label_1
_geom_bond_atom_site_label_2
_geom_bond_distance
_geom_bond_site_symmetry_2
_geom_bond_publ_flag
Tb1 Cl1 2.6673(6) 3_565 ?
Tb1 Cl1 2.6673(6) 10_557 ?
Tb1 Cl1 2.6673(6) 2_665 ?
Tb1 Cl1 2.6673(6) 12_567 ?
Tb1 Cl1 2.6673(6) 11_667 ?
Tb1 Cl1 2.6673(6) . ?
Cl1 Ti1 2.5741(8) . ?
Ti1 C2A 2.347(5) . ?
Ti1 C2A 2.347(5) 10_557 ?
Ti1 C3A 2.324(6) . ?
Ti1 C5A 2.373(4) . ?
Ti1 C5A 2.373(4) 10_557 ?
Ti1 C6A 2.336(6) . ?
Ti1 C1B 2.346(9) . ?
Ti1 C1B 2.346(9) 10_557 ?
Ti1 C4B 2.38(3) . ?
Ti1 C5B 2.35(3) . ?
Ti1 C5B 2.35(3) 10_557 ?
Ti1 C6B 2.28(5) . ?
C1A C1A 1.357(13) 10_557 ?
C1A H1A 0.9500 . ?
C1A C2A 1.427(7) . ?
C2A H2A 1.0000 . ?
C2A C3A 1.363(5) . ?
C3A H3A 1.0000 . ?
C4A C4A 1.432(8) 10_557 ?
C4A H4A 0.9500 . ?
C4A C5A 1.405(6) . ?
C5A H5A 1.0000 . ?
C5A C6A 1.401(7) . ?
C6A H6A 1.0000 . ?
C1B C1B 1.35(2) 10_557 ?
C1B H1B 1.0000 . ?
C1B C2B 1.429(8) . ?
C2B H2B 0.9500 . ?
C2B C3B 1.357(6) . ?
C3B H3B 0.9500 . ?
C4B C4B 1.28(6) 10_557 ?
C4B H4B 0.9500 . ?
C4B C5B 1.404(8) . ?
C5B H5B 1.0000 . ?
C5B C6B 1.400(9) . ?
C6B H6B 1.0000 . ?

loop_
_geom_torsion_atom_site_label_1
_geom_torsion_atom_site_label_2
_geom_torsion_atom_site_label_3
_geom_torsion_atom_site_label_4
_geom_torsion
_geom_torsion_site_symmetry_1
_geom_torsion_site_symmetry_2
_geom_torsion_site_symmetry_3
_geom_torsion_site_symmetry_4
_geom_torsion_publ_flag
Ti1 C1A C2A C3A -65.6(4) . . . . ?
Ti1 C2A C3A C2A -65.3(5) . . . 10_557 ?
Ti1 C4A C5A C6A -63.5(3) . . . . ?
Ti1 C5A C6A C5A -66.2(4) . . . 10_557 ?
Ti1 C1B C2B C3B 64.1(6) . . . . ?
Ti1 C2B C3B C2B 66.2(8) . . . 10_557 ?
Ti1 C4B C5B C6B 62(3) . . . . ?
Ti1 C5B C6B C5B 70(3) . . . 10_557 ?
C1A C1A C2A Ti1 64.40(14) 10_557 . . . ?
C1A C1A C2A C3A -1.2(4) 10_557 . . . ?
C1A C2A C3A Ti1 67.4(4) . . . . ?
C1A C2A C3A C2A 2.0(7) . . . 10_557 ?
C4A C4A C5A Ti1 64.35(12) 10_557 . . . ?
C4A C4A C5A C6A 0.8(4) 10_557 . . . ?
C4A C5A C6A Ti1 64.9(3) . . . . ?
C4A C5A C6A C5A -1.3(7) . . . 10_557 ?
C1B C1B C2B Ti1 -66.5(2) 10_557 . . . ?
C1B C1B C2B C3B -2.4(7) 10_557 . . . ?
C1B C2B C3B Ti1 -62.2(6) . . . . ?
C1B C2B C3B C2B 4.0(12) . . . 10_557 ?
C4B C4B C5B Ti1 -65.1(9) 10_557 . . . ?
C4B C4B C5B C6B -3(3) 10_557 . . . ?
C4B C5B C6B Ti1 -65(2) . . . . ?
C4B C5B C6B C5B 5(5) . . . 10_557 ?
